data_2014833
loop_
_publ_author_name
'Davidson, Jack L.'
'Jarvie, Alice'
'Muir, Kenneth W.'

_publ_section_title
(\h^5^-Cyclopentadienyl)(<i>N</i>,<i>N</i>-dimethyldithiocarbamato-\k^2^<i>S</i>,<i>S</i>')[\h^4^-tetrakis(trifluoromethyl)cyclobutadienyl]molybdenum(IV)
_journal_issue 4
_journal_name_full 'Acta Crystallographica Section C'
_journal_page_first m209
_journal_page_last m210
_journal_paper_doi 10.1107/S0108270105006086
_journal_volume 61
_journal_year 2005
_chemical_formula_iupac '[Mo (C8 F12) (C5 H5) (C3 H6 N S2)]'
_chemical_formula_moiety 'C16 H11 F12 Mo1 N1 S2'
_chemical_formula_sum 'C16 H11 F12 Mo N S2'
_chemical_formula_weight 605.32
_chemical_name_systematic
;
(\h^5^-Cyclopentadienyl)(N,N-dimethyldithiocarbamato-\k^2^S,S')(\h^4^-
tetrakis(trifluoromethyl)cyclobutadienyl)molybdenum(IV)
;
_space_group_IT_number 11
_symmetry_cell_setting monoclinic
_symmetry_space_group_name_Hall '-P 2yb'
_symmetry_space_group_name_H-M 'P 1 21/m 1'
_atom_sites_solution_hydrogens geom
_atom_sites_solution_primary direct
_atom_sites_solution_secondary difmap
_audit_creation_method SHELXL-97
_cell_angle_alpha 90.00
_cell_angle_beta 106.280(10)
_cell_angle_gamma 90.00
_cell_formula_units_Z 2
_cell_length_a 8.9180(10)
_cell_length_b 12.1850(10)
_cell_length_c 9.809(2)
_cell_measurement_reflns_used 25
_cell_measurement_temperature 295
_cell_measurement_theta_max 14.6
_cell_measurement_theta_min 8.9
_cell_volume 1023.2(3)
_computing_cell_refinement 'CAD-4 EXPRESS'
_computing_data_collection 'CAD-4 EXPRESS (Enraf--Nonius, 1984)'
_computing_data_reduction 'GX (Mallinson & Muir, 1985)'
_computing_molecular_graphics 'Ortep-3 for Windows (Farrugia, 1997)'
_computing_publication_material 'WinGX (Farrugia, 1999)'
_computing_structure_refinement 'SHELXL97 (Sheldrick, 1997)'
_computing_structure_solution GX
_diffrn_ambient_temperature 295
_diffrn_measured_fraction_theta_full 0.975
_diffrn_measured_fraction_theta_max 0.975
_diffrn_measurement_device_type 'Enraf--Nonius CAD-4'
_diffrn_measurement_method 'non-profiled \w scans'
_diffrn_radiation_monochromator graphite
_diffrn_radiation_source 'fine-focus sealed tube'
_diffrn_radiation_type MoK\a
_diffrn_radiation_wavelength 0.71069
_diffrn_reflns_av_R_equivalents 0.0200
_diffrn_reflns_av_sigmaI/netI 0.0468
_diffrn_reflns_limit_h_max 12
_diffrn_reflns_limit_h_min 0
_diffrn_reflns_limit_k_max 17
_diffrn_reflns_limit_k_min 0
_diffrn_reflns_limit_l_max 13
_diffrn_reflns_limit_l_min -13
_diffrn_reflns_number 5153
_diffrn_reflns_theta_full 29.98
_diffrn_reflns_theta_max 30.0
_diffrn_reflns_theta_min 2.16
_diffrn_standards_decay_% 0
_diffrn_standards_interval_time 120
_diffrn_standards_number 2
_exptl_absorpt_coefficient_mu 0.956
_exptl_absorpt_correction_T_max 0.800
_exptl_absorpt_correction_T_min 0.730
_exptl_absorpt_correction_type gaussian
_exptl_absorpt_process_details
;
Shape of crystal defined by six pairs of parallel faces.
;
_exptl_crystal_colour yellow
_exptl_crystal_density_diffrn 1.965
_exptl_crystal_density_method 'not measured'
_exptl_crystal_description prism
_exptl_crystal_F_000 592
_exptl_crystal_size_max 0.54
_exptl_crystal_size_mid 0.45
_exptl_crystal_size_min 0.28
_refine_diff_density_max 0.40
_refine_diff_density_min -0.35
_refine_ls_extinction_coef 0.0188(13)
_refine_ls_extinction_expression Fc^*^=kFc[1+0.001xFc^2^\l^3^/sin(2\q)]^-1/4^
_refine_ls_extinction_method SHELXL97
_refine_ls_goodness_of_fit_ref 1.055
_refine_ls_hydrogen_treatment constr
_refine_ls_matrix_type full
_refine_ls_number_parameters 162
_refine_ls_number_reflns 3025
_refine_ls_number_restraints 0
_refine_ls_restrained_S_all 1.055
_refine_ls_R_factor_all 0.0289
_refine_ls_R_factor_gt 0.0241
_refine_ls_shift/su_max 0.001
_refine_ls_shift/su_mean 0.000
_refine_ls_structure_factor_coef Fsqd
_refine_ls_weighting_details 'calc w=1/[\s^2^(Fo^2^)+(0.018P)^2^+0.018P] where P=(Fo^2^+2Fc^2^)/3'
_refine_ls_weighting_scheme calc
_refine_ls_wR_factor_gt 0.0655
_refine_ls_wR_factor_ref 0.0691
_reflns_number_gt 2761
_reflns_number_total 3025
_reflns_threshold_expression I>2\s(I)
_cod_data_source_file gd1377.cif
_cod_data_source_block I
_cod_depositor_comments
;
The following automatic conversions were performed:

'_exptl_absorpt_correction_type' value 'Gaussian' changed to
'gaussian' according to
/home/saulius/struct/CIF-dictionaries/cif_core.dic dictionary named
'cif_core.dic' version 2.4.1 from 2010-06-29.

Automatic conversion script
Id: cif_fix_values 1715 2011-07-08 13:25:40Z adriana 
;
_cod_original_sg_symbol_H-M 'P 21/m'
_cod_database_code 2014833
_cod_database_fobs_code 2014833

loop_
_symmetry_equiv_pos_as_xyz
'x, y, z'
'-x, y+1/2, -z'
'-x, -y, -z'
'x, -y-1/2, z'

loop_
_atom_site_label
_atom_site_fract_x
_atom_site_fract_y
_atom_site_fract_z
_atom_site_U_iso_or_equiv
_atom_site_adp_type
_atom_site_calc_flag
_atom_site_refinement_flags
_atom_site_occupancy
_atom_site_disorder_assembly
_atom_site_disorder_group
_atom_site_type_symbol
Mo1 0.10164(2) 0.2500 0.13424(2) 0.03269(7) Uani d S 1 . . Mo
S1 0.25303(6) 0.36636(4) 0.01458(6) 0.05097(12) Uani d . 1 . . S
N1 0.4076(3) 0.2500 -0.1351(3) 0.0618(7) Uani d S 1 . . N
F1 0.2789(3) 0.03042(14) 0.51023(16) 0.0987(7) Uani d . 1 . . F
F2 0.3169(3) -0.00554(14) 0.3107(2) 0.1026(7) Uani d . 1 . . F
F3 0.0885(2) -0.00517(14) 0.3329(2) 0.0955(6) Uani d . 1 . . F
F4 0.5589(2) 0.2500 0.4734(3) 0.0961(9) Uani d S 1 . . F
F5 0.53939(18) 0.3361(2) 0.2848(2) 0.1146(8) Uani d . 1 . . F
F6 -0.0979(2) 0.16285(17) 0.4237(2) 0.0884(5) Uani d . 1 . . F
F7 0.0713(3) 0.2500 0.5844(2) 0.0995(10) Uani d S 1 . . F
C1 0.3180(3) 0.2500 -0.0485(3) 0.0470(6) Uani d S 1 . . C
C2 0.4575(3) 0.1469(3) -0.1839(3) 0.0880(10) Uani d . 1 . . C
H2A 0.5102 0.1616 -0.2549 0.114 Uiso calc R 1 . . H
H2B 0.3679 0.1016 -0.2237 0.114 Uiso calc R 1 . . H
H2C 0.5274 0.1096 -0.1052 0.114 Uiso calc R 1 . . H
C3 -0.0826(4) 0.2500 -0.0847(4) 0.0764(12) Uani d S 1 . . C
H3 -0.0489 0.2500 -0.1662 0.099 Uiso calc SR 1 . . H
C4 -0.1129(3) 0.3411(2) -0.0112(4) 0.0870(10) Uani d . 1 . . C
H4 -0.1050 0.4142 -0.0358 0.113 Uiso calc R 1 . . H
C5 -0.1556(3) 0.3049(4) 0.1014(4) 0.1114(17) Uani d . 1 . . C
H5 -0.1812 0.3491 0.1689 0.145 Uiso calc R 1 . . H
C6 0.20957(19) 0.16477(14) 0.33535(17) 0.0378(3) Uani d . 1 . . C
C7 0.2248(3) 0.04708(17) 0.3723(2) 0.0549(5) Uani d . 1 . . C
C8 0.3148(3) 0.2500 0.3118(3) 0.0373(4) Uani d S 1 . . C
C9 0.4862(3) 0.2500 0.3359(4) 0.0563(7) Uani d S 1 . . C
C10 0.1078(3) 0.2500 0.3612(3) 0.0386(4) Uani d S 1 . . C
C11 -0.0064(4) 0.2500 0.4467(3) 0.0582(7) Uani d S 1 . . C

loop_
_atom_site_aniso_label
_atom_site_aniso_U_11
_atom_site_aniso_U_22
_atom_site_aniso_U_33
_atom_site_aniso_U_12
_atom_site_aniso_U_13
_atom_site_aniso_U_23
Mo1 0.03410(10) 0.02957(10) 0.03542(11) 0.000 0.01143(7) 0.000
S1 0.0650(3) 0.0403(2) 0.0546(3) -0.0042(2) 0.0282(2) 0.00671(19)
N1 0.0491(13) 0.099(2) 0.0422(12) 0.000 0.0207(10) 0.000
F1 0.1639(19) 0.0582(9) 0.0547(8) 0.0013(10) -0.0014(10) 0.0188(7)
F2 0.1489(18) 0.0526(9) 0.1235(16) 0.0446(10) 0.0667(15) 0.0170(9)
F3 0.1058(13) 0.0514(8) 0.1157(14) -0.0289(9) 0.0087(11) 0.0163(9)
F4 0.0453(10) 0.169(3) 0.0649(13) 0.000 -0.0003(9) 0.000
F5 0.0461(7) 0.1486(19) 0.1439(18) -0.0267(10) 0.0183(9) 0.0584(15)
F6 0.0833(10) 0.1020(13) 0.0993(12) -0.0288(10) 0.0573(9) 0.0048(10)
F7 0.0825(15) 0.179(3) 0.0455(10) 0.000 0.0312(10) 0.000
C1 0.0470(13) 0.0589(15) 0.0382(11) 0.000 0.0170(10) 0.000
C2 0.0700(15) 0.135(3) 0.0659(15) 0.0159(17) 0.0314(13) -0.0280(17)
C3 0.0514(17) 0.129(4) 0.0409(14) 0.000 0.0000(12) 0.000
C4 0.0507(12) 0.0576(14) 0.129(3) 0.0119(11) -0.0136(15) 0.0141(16)
C5 0.0393(10) 0.203(5) 0.0824(18) 0.0244(16) 0.0011(11) -0.052(2)
C6 0.0409(7) 0.0340(7) 0.0396(7) 0.0014(6) 0.0131(6) 0.0038(6)
C7 0.0747(13) 0.0376(9) 0.0505(10) 0.0039(9) 0.0143(9) 0.0077(8)
C8 0.0328(10) 0.0381(11) 0.0419(11) 0.000 0.0116(8) 0.000
C9 0.0357(12) 0.074(2) 0.0590(16) 0.000 0.0134(11) 0.000
C10 0.0394(11) 0.0415(11) 0.0385(11) 0.000 0.0168(9) 0.000
C11 0.0522(15) 0.079(2) 0.0519(15) 0.000 0.0283(13) 0.000

loop_
_atom_type_symbol
_atom_type_description
_atom_type_scat_dispersion_real
_atom_type_scat_dispersion_imag
_atom_type_scat_source
C C 0.0033 0.0016 'International Tables Vol C Tables 4.2.6.8 and 6.1.1.4'
H H 0.0000 0.0000 'International Tables Vol C Tables 4.2.6.8 and 6.1.1.4'
F F 0.0171 0.0103 'International Tables Vol C Tables 4.2.6.8 and 6.1.1.4'
Mo Mo -1.6832 0.6857 'International Tables Vol C Tables 4.2.6.8 and 6.1.1.4'
N N 0.0061 0.0033 'International Tables Vol C Tables 4.2.6.8 and 6.1.1.4'
S S 0.1246 0.1234 'International Tables Vol C Tables 4.2.6.8 and 6.1.1.4'

loop_
_geom_angle_atom_site_label_1
_geom_angle_atom_site_label_2
_geom_angle_atom_site_label_3
_geom_angle_site_symmetry_1
_geom_angle_site_symmetry_3
_geom_angle
_geom_angle_publ_flag
C8 Mo1 C6 . . 38.90(6) ?
C6 Mo1 C6 4_565 . 56.39(9) ?
C8 Mo1 C10 . . 55.12(9) ?
C6 Mo1 C10 . . 38.33(6) ?
C8 Mo1 C3 . . 166.59(11) ?
C6 Mo1 C3 . . 148.53(6) ?
C10 Mo1 C3 . . 138.29(12) ?
C8 Mo1 C5 . . 135.55(9) ?
C6 Mo1 C5 4_565 . 98.94(9) ?
C6 Mo1 C5 . . 115.31(11) ?
C10 Mo1 C5 . . 83.37(11) ?
C3 Mo1 C5 . . 56.89(12) ?
C5 Mo1 C5 4_565 . 33.5(2) ?
C8 Mo1 C4 . 4_565 150.52(8) ?
C6 Mo1 C4 4_565 4_565 148.74(11) ?
C6 Mo1 C4 . 4_565 113.78(10) ?
C10 Mo1 C4 . 4_565 113.68(12) ?
C3 Mo1 C4 . 4_565 34.95(10) ?
C5 Mo1 C4 . 4_565 56.04(12) ?
C8 Mo1 C4 . . 150.52(8) ?
C6 Mo1 C4 4_565 . 113.78(10) ?
C6 Mo1 C4 . . 148.74(11) ?
C10 Mo1 C4 . . 113.68(12) ?
C3 Mo1 C4 . . 34.95(10) ?
C5 Mo1 C4 . . 33.50(13) ?
C4 Mo1 C4 4_565 . 57.10(15) ?
C8 Mo1 S1 . 4_565 84.81(5) ?
C6 Mo1 S1 4_565 4_565 122.52(5) ?
C6 Mo1 S1 . 4_565 89.72(5) ?
C10 Mo1 S1 . 4_565 128.02(4) ?
C3 Mo1 S1 . 4_565 84.21(8) ?
C5 Mo1 S1 4_565 4_565 114.75(12) ?
C5 Mo1 S1 . 4_565 138.53(8) ?
C4 Mo1 S1 4_565 4_565 84.24(9) ?
C4 Mo1 S1 . 4_565 116.64(11) ?
C8 Mo1 S1 . . 84.81(5) ?
C6 Mo1 S1 4_565 . 89.72(5) ?
C6 Mo1 S1 . . 122.52(5) ?
C10 Mo1 S1 . . 128.02(4) ?
C3 Mo1 S1 . . 84.21(8) ?
C5 Mo1 S1 4_565 . 138.53(8) ?
C5 Mo1 S1 . . 114.75(12) ?
C4 Mo1 S1 4_565 . 116.64(11) ?
C4 Mo1 S1 . . 84.24(9) ?
S1 Mo1 S1 4_565 . 70.07(3) ?
C1 S1 Mo1 . . 88.95(8) ?
C1 N1 C2 . 4_565 120.46(16) ?
C1 N1 C2 . . 120.46(16) ?
C2 N1 C2 4_565 . 119.1(3) ?
N1 C1 S1 . . 124.06(7) ?
N1 C1 S1 . 4_565 124.06(7) ?
S1 C1 S1 . 4_565 111.87(15) ?
N1 C2 H2A . . 109.5 ?
N1 C2 H2B . . 109.5 ?
H2A C2 H2B . . 109.5 ?
N1 C2 H2C . . 109.5 ?
H2A C2 H2C . . 109.5 ?
H2B C2 H2C . . 109.5 ?
C4 C3 C4 . 4_565 105.9(4) ?
C4 C3 Mo1 . . 73.10(17) ?
C4 C3 Mo1 4_565 . 73.10(17) ?
C4 C3 H3 . . 127.0 ?
C4 C3 H3 4_565 . 127.0 ?
Mo1 C3 H3 . . 118.9 ?
C5 C4 C3 . . 107.8(3) ?
C5 C4 Mo1 . . 73.25(17) ?
C3 C4 Mo1 . . 71.95(17) ?
C5 C4 H4 . . 126.1 ?
C3 C4 H4 . . 126.1 ?
Mo1 C4 H4 . . 120.5 ?
C5 C5 C4 4_565 . 109.2(2) ?
C5 C5 Mo1 4_565 . 73.26(12) ?
C4 C5 Mo1 . . 73.25(15) ?
C5 C5 H5 4_565 . 125.4 ?
C4 C5 H5 . . 125.4 ?
Mo1 C5 H5 . . 119.8 ?
C10 C6 C8 . . 88.85(13) yes
C10 C6 C7 . . 132.31(17) ?
C8 C6 C7 . . 135.27(17) ?
C10 C6 Mo1 . . 71.33(11) ?
C8 C6 Mo1 . . 70.20(11) ?
C7 C6 Mo1 . . 131.78(13) ?
F2 C7 F1 . . 107.5(2) ?
F2 C7 F3 . . 105.7(2) ?
F1 C7 F3 . . 105.4(2) ?
F2 C7 C6 . . 112.81(19) ?
F1 C7 C6 . . 112.54(18) ?
F3 C7 C6 . . 112.34(19) ?
C6 C8 C6 . 4_565 90.61(18) yes
C6 C8 C9 . . 130.94(12) ?
C6 C8 C9 4_565 . 130.94(12) ?
C6 C8 Mo1 . . 70.89(11) ?
C6 C8 Mo1 4_565 . 70.89(11) ?
C9 C8 Mo1 . . 139.03(19) ?
C10 C8 Mo1 . . 63.00(9) ?
F5 C9 F5 . 4_565 106.7(3) ?
F5 C9 F4 . . 105.31(19) ?
F5 C9 F4 4_565 . 105.31(19) ?
F5 C9 C8 . . 114.08(17) ?
F5 C9 C8 4_565 . 114.08(17) ?
F4 C9 C8 . . 110.6(2) ?
C6 C10 C6 4_565 . 91.67(19) ?
C6 C10 C11 4_565 . 131.28(11) ?
C6 C10 C11 . . 131.28(11) ?
C6 C10 Mo1 4_565 . 70.34(11) ?
C6 C10 Mo1 . . 70.34(11) ?
C11 C10 Mo1 . . 137.6(2) ?
C8 C10 Mo1 . . 61.87(9) ?
F6 C11 F6 . 4_565 107.2(3) ?
F6 C11 F7 . . 107.07(19) ?
F6 C11 F7 4_565 . 107.07(19) ?
F6 C11 C10 . . 113.04(17) ?
F6 C11 C10 4_565 . 113.04(17) ?
F7 C11 C10 . . 109.1(3) ?

loop_
_geom_bond_atom_site_label_1
_geom_bond_atom_site_label_2
_geom_bond_site_symmetry_2
_geom_bond_distance
_geom_bond_publ_flag
Mo1 C3 . 2.309(3) yes
Mo1 C4 . 2.324(2) yes
Mo1 C5 . 2.324(2) yes
Mo1 C6 . 2.198(2) yes
Mo1 C8 . 2.189(2) yes
Mo1 C10 . 2.211(2) yes
Mo1 S1 . 2.4697(5) yes
S1 C1 . 1.712(2) ?
N1 C1 . 1.320(3) ?
N1 C2 . 1.458(3) ?
F1 C7 . 1.319(2) ?
F2 C7 . 1.314(3) ?
F3 C7 . 1.330(3) ?
F4 C9 . 1.323(4) ?
F5 C9 . 1.308(3) ?
F6 C11 . 1.320(2) ?
F7 C11 . 1.334(4) ?
C2 H2A . 0.9600 ?
C2 H2B . 0.9600 ?
C2 H2C . 0.9600 ?
C3 C4 . 1.391(4) ?
C3 H3 . 0.9300 ?
C4 C5 . 1.340(5) ?
C4 H4 . 0.9300 ?
C5 C5 4_565 1.338(9) ?
C5 H5 . 0.9300 ?
C6 C10 . 1.448(2) yes
C6 C8 . 1.461(2) yes
C6 C7 . 1.476(3) yes
C8 C9 . 1.480(3) yes
C10 C11 . 1.490(4) yes

loop_
_geom_torsion_atom_site_label_1
_geom_torsion_atom_site_label_2
_geom_torsion_atom_site_label_3
_geom_torsion_atom_site_label_4
_geom_torsion_site_symmetry_1
_geom_torsion_site_symmetry_4
_geom_torsion
_geom_torsion_publ_flag
C8 Mo1 S1 C1 . . 88.82(10) ?
C6 Mo1 S1 C1 4_565 . 127.47(10) ?
C6 Mo1 S1 C1 . . 78.74(11) ?
C10 Mo1 S1 C1 . . 125.71(11) ?
C3 Mo1 S1 C1 . . -83.46(11) ?
C5 Mo1 S1 C1 4_565 . -102.7(2) ?
C5 Mo1 S1 C1 . . -132.81(13) ?
C4 Mo1 S1 C1 4_565 . -70.00(13) ?
C4 Mo1 S1 C1 . . -118.59(13) ?
S1 Mo1 S1 C1 4_565 . 2.47(10) ?
C2 N1 C1 S1 4_565 . -0.2(4) ?
C2 N1 C1 S1 . . -179.9(2) ?
C2 N1 C1 S1 4_565 4_565 179.9(2) ?
C2 N1 C1 S1 . 4_565 0.2(4) ?
Mo1 S1 C1 N1 . . 176.5(3) ?
Mo1 S1 C1 S1 . 4_565 -3.61(14) ?
C8 Mo1 C3 C4 . . -123.47(19) ?
C6 Mo1 C3 C4 4_565 . -8.3(3) ?
C6 Mo1 C3 C4 . . 121.37(18) ?
C10 Mo1 C3 C4 . . 56.53(19) ?
C5 Mo1 C3 C4 4_565 . 76.6(3) ?
C5 Mo1 C3 C4 . . 36.4(2) ?
C4 Mo1 C3 C4 4_565 . 113.1(4) ?
S1 Mo1 C3 C4 4_565 . -158.7(2) ?
S1 Mo1 C3 C4 . . -88.22(19) ?
C8 Mo1 C3 C4 . 4_565 123.47(19) ?
C6 Mo1 C3 C4 4_565 4_565 -121.37(18) ?
C6 Mo1 C3 C4 . 4_565 8.3(3) ?
C10 Mo1 C3 C4 . 4_565 -56.53(19) ?
C5 Mo1 C3 C4 4_565 4_565 -36.4(2) ?
C5 Mo1 C3 C4 . 4_565 -76.6(3) ?
C4 Mo1 C3 C4 . 4_565 -113.1(4) ?
S1 Mo1 C3 C4 4_565 4_565 88.22(19) ?
S1 Mo1 C3 C4 . 4_565 158.7(2) ?
C4 C3 C4 C5 4_565 . 1.3(4) ?
Mo1 C3 C4 C5 . . -65.0(2) ?
C4 C3 C4 Mo1 4_565 . 66.3(2) ?
C8 Mo1 C4 C5 . . -87.4(3) ?
C6 Mo1 C4 C5 4_565 . -69.0(2) ?
C6 Mo1 C4 C5 . . -5.1(3) ?
C10 Mo1 C4 C5 . . -27.0(2) ?
C3 Mo1 C4 C5 . . 115.7(3) ?
C5 Mo1 C4 C5 4_565 . 36.4(3) ?
C4 Mo1 C4 C5 4_565 . 76.8(2) ?
S1 Mo1 C4 C5 4_565 . 139.5(2) ?
S1 Mo1 C4 C5 . . -156.2(2) ?
C8 Mo1 C4 C3 . . 156.8(2) ?
C6 Mo1 C4 C3 4_565 . 175.27(18) ?
C6 Mo1 C4 C3 . . -120.8(2) ?
C10 Mo1 C4 C3 . . -142.69(18) ?
C5 Mo1 C4 C3 4_565 . -79.3(2) ?
C5 Mo1 C4 C3 . . -115.7(3) ?
C4 Mo1 C4 C3 4_565 . -38.9(2) ?
S1 Mo1 C4 C3 4_565 . 23.8(2) ?
S1 Mo1 C4 C3 . . 88.13(19) ?
C3 C4 C5 C5 . 4_565 -0.8(2) ?
Mo1 C4 C5 C5 . 4_565 -64.9(2) ?
C3 C4 C5 Mo1 . . 64.1(2) ?
C8 Mo1 C5 C5 . 4_565 -107.85(14) ?
C6 Mo1 C5 C5 4_565 4_565 -123.1(2) ?
C6 Mo1 C5 C5 . 4_565 -66.2(2) ?
C10 Mo1 C5 C5 . 4_565 -88.0(2) ?
C3 Mo1 C5 C5 . 4_565 78.69(10) ?
C4 Mo1 C5 C5 4_565 4_565 36.47(13) ?
C4 Mo1 C5 C5 . 4_565 116.7(2) ?
S1 Mo1 C5 C5 4_565 4_565 55.6(3) ?
S1 Mo1 C5 C5 . 4_565 143.0(2) ?
C8 Mo1 C5 C4 . . 135.42(17) ?
C6 Mo1 C5 C4 4_565 . 120.1(2) ?
C6 Mo1 C5 C4 . . 177.07(19) ?
C10 Mo1 C5 C4 . . 155.3(2) ?
C3 Mo1 C5 C4 . . -38.04(18) ?
C5 Mo1 C5 C4 4_565 . -116.7(2) ?
C4 Mo1 C5 C4 4_565 . -80.3(3) ?
S1 Mo1 C5 C4 4_565 . -61.1(3) ?
S1 Mo1 C5 C4 . . 26.3(2) ?
C8 Mo1 C6 C10 . . 95.69(14) ?
C6 Mo1 C6 C10 4_565 . 47.32(11) ?
C3 Mo1 C6 C10 . . -103.8(2) ?
C5 Mo1 C6 C10 4_565 . -67.21(16) ?
C5 Mo1 C6 C10 . . -36.49(15) ?
C4 Mo1 C6 C10 4_565 . -98.65(14) ?
C4 Mo1 C6 C10 . . -33.4(2) ?
S1 Mo1 C6 C10 4_565 . 177.77(10) ?
S1 Mo1 C6 C10 . . 111.80(9) ?
C6 Mo1 C6 C8 4_565 . -48.37(10) ?
C10 Mo1 C6 C8 . . -95.69(14) ?
C3 Mo1 C6 C8 . . 160.47(19) ?
C5 Mo1 C6 C8 4_565 . -162.90(15) ?
C5 Mo1 C6 C8 . . -132.17(14) ?
C4 Mo1 C6 C8 4_565 . 165.66(13) ?
C4 Mo1 C6 C8 . . -129.06(18) ?
S1 Mo1 C6 C8 4_565 . 82.08(9) ?
S1 Mo1 C6 C8 . . 16.11(11) ?
C8 Mo1 C6 C7 . . -133.7(2) ?
C6 Mo1 C6 C7 4_565 . 177.93(17) ?
C10 Mo1 C6 C7 . . 130.6(2) ?
C3 Mo1 C6 C7 . . 26.8(3) ?
C5 Mo1 C6 C7 4_565 . 63.4(2) ?
C5 Mo1 C6 C7 . . 94.1(2) ?
C4 Mo1 C6 C7 4_565 . 32.0(2) ?
C4 Mo1 C6 C7 . . 97.2(2) ?
S1 Mo1 C6 C7 4_565 . -51.62(19) ?
S1 Mo1 C6 C7 . . -117.59(18) ?
C10 C6 C7 F2 . . 170.6(2) ?
C8 C6 C7 F2 . . -37.7(3) ?
Mo1 C6 C7 F2 . . 67.1(3) ?
C10 C6 C7 F1 . . -67.6(3) ?
C8 C6 C7 F1 . . 84.1(3) ?
Mo1 C6 C7 F1 . . -171.05(16) ?
C10 C6 C7 F3 . . 51.2(3) ?
C8 C6 C7 F3 . . -157.1(2) ?
Mo1 C6 C7 F3 . . -52.2(3) ?
C10 C6 C8 C6 . 4_565 -1.0(2) yes
C7 C6 C8 C6 . 4_565 -160.50(16) ?
Mo1 C6 C8 C6 . 4_565 69.50(12) ?
C10 C6 C8 C9 . . 150.2(3) ?
C7 C6 C8 C9 . . -9.2(4) ?
Mo1 C6 C8 C9 . . -139.2(3) ?
C7 C6 C8 C10 . . -159.5(3) ?
Mo1 C6 C8 C10 . . 70.54(12) ?
C10 C6 C8 Mo1 . . -70.54(12) ?
C7 C6 C8 Mo1 . . 130.0(2) ?
C6 Mo1 C8 C6 4_565 . 97.58(18) ?
C10 Mo1 C8 C6 . . 48.79(9) ?
C3 Mo1 C8 C6 . . -131.21(9) ?
C5 Mo1 C8 C6 4_565 . 24.5(2) ?
C5 Mo1 C8 C6 . . 73.07(19) ?
C4 Mo1 C8 C6 4_565 . -27.4(3) ?
C4 Mo1 C8 C6 . . 125.0(2) ?
S1 Mo1 C8 C6 4_565 . -96.01(9) ?
S1 Mo1 C8 C6 . . -166.41(9) ?
C6 Mo1 C8 C6 . 4_565 -97.58(18) ?
C10 Mo1 C8 C6 . 4_565 -48.79(9) ?
C3 Mo1 C8 C6 . 4_565 131.21(9) ?
C5 Mo1 C8 C6 4_565 4_565 -73.07(19) ?
C5 Mo1 C8 C6 . 4_565 -24.5(2) ?
C4 Mo1 C8 C6 4_565 4_565 -125.0(2) ?
C4 Mo1 C8 C6 . 4_565 27.4(3) ?
S1 Mo1 C8 C6 4_565 4_565 166.41(9) ?
S1 Mo1 C8 C6 . 4_565 96.01(9) ?
C6 Mo1 C8 C9 4_565 . -131.21(9) ?
C6 Mo1 C8 C9 . . 131.21(9) ?
C10 Mo1 C8 C9 . . 180.0 ?
C3 Mo1 C8 C9 . . 0.0 ?
C5 Mo1 C8 C9 4_565 . 155.72(18) ?
C5 Mo1 C8 C9 . . -155.72(18) ?
C4 Mo1 C8 C9 4_565 . 103.8(2) ?
C4 Mo1 C8 C9 . . -103.8(2) ?
S1 Mo1 C8 C9 4_565 . 35.202(14) ?
S1 Mo1 C8 C9 . . -35.202(14) ?
C6 Mo1 C8 C10 4_565 . 48.79(9) ?
C6 Mo1 C8 C10 . . -48.79(9) ?
C3 Mo1 C8 C10 . . 180.0 ?
C5 Mo1 C8 C10 4_565 . -24.28(18) ?
C5 Mo1 C8 C10 . . 24.28(18) ?
C4 Mo1 C8 C10 4_565 . -76.2(2) ?
C4 Mo1 C8 C10 . . 76.2(2) ?
S1 Mo1 C8 C10 4_565 . -144.798(14) ?
S1 Mo1 C8 C10 . . 144.798(14) ?
C6 C8 C9 F5 . . 171.3(2) ?
C6 C8 C9 F5 4_565 . -48.3(4) ?
C10 C8 C9 F5 . . -118.5(2) ?
Mo1 C8 C9 F5 . . 61.5(2) ?
C6 C8 C9 F5 . 4_565 48.3(4) ?
C6 C8 C9 F5 4_565 4_565 -171.3(2) ?
C10 C8 C9 F5 . 4_565 118.5(2) ?
Mo1 C8 C9 F5 . 4_565 -61.5(2) ?
C6 C8 C9 F4 . . -70.2(2) ?
C6 C8 C9 F4 4_565 . 70.2(2) ?
C10 C8 C9 F4 . . 0.0 ?
Mo1 C8 C9 F4 . . 180.0 ?
C8 C6 C10 C6 . 4_565 1.05(19) ?
C7 C6 C10 C6 . 4_565 161.54(15) ?
Mo1 C6 C10 C6 . 4_565 -68.42(12) ?
C8 C6 C10 C11 . . -153.6(3) ?
C7 C6 C10 C11 . . 6.9(4) ?
Mo1 C6 C10 C11 . . 136.9(3) ?
C7 C6 C10 C8 . . 160.5(3) ?
Mo1 C6 C10 C8 . . -69.46(11) ?
C8 C6 C10 Mo1 . . 69.46(11) ?
C7 C6 C10 Mo1 . . -130.0(2) ?
C6 C8 C10 C6 . 4_565 -178.5(3) ?
C9 C8 C10 C6 . 4_565 90.73(13) ?
Mo1 C8 C10 C6 . 4_565 -89.27(13) ?
C6 C8 C10 C6 4_565 . 178.5(3) ?
C9 C8 C10 C6 . . -90.73(13) ?
Mo1 C8 C10 C6 . . 89.27(13) ?
C6 C8 C10 C11 . . 90.73(13) ?
C6 C8 C10 C11 4_565 . -90.73(13) ?
C9 C8 C10 C11 . . 0.000(2) ?
Mo1 C8 C10 C11 . . 180.000(2) ?
C6 C8 C10 Mo1 . . -89.27(13) ?
C6 C8 C10 Mo1 4_565 . 89.27(13) ?
C9 C8 C10 Mo1 . . 180.0 ?
C8 Mo1 C10 C6 . 4_565 49.62(9) ?
C6 Mo1 C10 C6 . 4_565 99.23(19) ?
C3 Mo1 C10 C6 . 4_565 -130.38(9) ?
C5 Mo1 C10 C6 4_565 4_565 -147.24(15) ?
C5 Mo1 C10 C6 . 4_565 -113.53(15) ?
C4 Mo1 C10 C6 4_565 4_565 -161.84(12) ?
C4 Mo1 C10 C6 . 4_565 -98.93(13) ?
S1 Mo1 C10 C6 4_565 4_565 96.40(8) ?
S1 Mo1 C10 C6 . 4_565 2.84(12) ?
C8 Mo1 C10 C6 . . -49.62(9) ?
C6 Mo1 C10 C6 4_565 . -99.23(19) ?
C3 Mo1 C10 C6 . . 130.38(9) ?
C5 Mo1 C10 C6 4_565 . 113.53(15) ?
C5 Mo1 C10 C6 . . 147.24(15) ?
C4 Mo1 C10 C6 4_565 . 98.93(13) ?
C4 Mo1 C10 C6 . . 161.84(12) ?
S1 Mo1 C10 C6 4_565 . -2.84(12) ?
S1 Mo1 C10 C6 . . -96.40(8) ?
C8 Mo1 C10 C11 . . 180.0 ?
C6 Mo1 C10 C11 4_565 . 130.38(9) ?
C6 Mo1 C10 C11 . . -130.38(9) ?
C3 Mo1 C10 C11 . . 0.0 ?
C5 Mo1 C10 C11 4_565 . -16.85(12) ?
C5 Mo1 C10 C11 . . 16.85(12) ?
C4 Mo1 C10 C11 4_565 . -31.46(8) ?
C4 Mo1 C10 C11 . . 31.46(8) ?
S1 Mo1 C10 C11 4_565 . -133.22(4) ?
S1 Mo1 C10 C11 . . 133.22(4) ?
C6 Mo1 C10 C8 4_565 . -49.62(9) ?
C6 Mo1 C10 C8 . . 49.62(9) ?
C3 Mo1 C10 C8 . . 180.0 ?
C5 Mo1 C10 C8 4_565 . 163.15(12) ?
C5 Mo1 C10 C8 . . -163.15(12) ?
C4 Mo1 C10 C8 4_565 . 148.54(8) ?
C4 Mo1 C10 C8 . . -148.54(8) ?
S1 Mo1 C10 C8 4_565 . 46.78(4) ?
S1 Mo1 C10 C8 . . -46.78(4) ?
C6 C10 C11 F6 4_565 . 168.3(2) ?
C6 C10 C11 F6 . . -46.4(4) ?
C8 C10 C11 F6 . . -119.0(2) ?
Mo1 C10 C11 F6 . . 61.0(2) ?
C6 C10 C11 F6 4_565 4_565 46.4(4) ?
C6 C10 C11 F6 . 4_565 -168.3(2) ?
C8 C10 C11 F6 . 4_565 119.0(2) ?
Mo1 C10 C11 F6 . 4_565 -61.0(2) ?
C6 C10 C11 F7 4_565 . -72.6(2) ?
C6 C10 C11 F7 . . 72.6(2) ?
C8 C10 C11 F7 . . 0.000(2) ?
Mo1 C10 C11 F7 . . 180.0 ?
